data_7703166
loop_
_publ_author_name
'Radhakrishna, Latchupatula'
'Kunchur, Harish S.'
'Namdeo, Pavan K.'
'Butcher, Ray J.'
'Balakrishna, Maravanji S.'

_publ_section_title
;
 New 1,2,3-triazole based bis- and trisphosphine ligands: synthesis,
 transition metal chemistry and catalytic studies.
;
_journal_issue 11
_journal_name_full 'Dalton transactions (Cambridge, England : 2003)'
_journal_page_first 3434
_journal_page_last 3449
_journal_paper_doi 10.1039/c9dt04302k
_journal_volume 49
_journal_year 2020
_chemical_formula_moiety 'C38 H28 Cl N3 P2 Pd, C H Cl3'
_chemical_formula_sum 'C39 H29 Cl4 N3 P2 Pd'
_chemical_formula_weight 849.79
_space_group_crystal_system monoclinic
_space_group_IT_number 14
_space_group_name_Hall '-P 2ybc'
_space_group_name_H-M_alt 'P 1 21/c 1'
_atom_sites_solution_hydrogens geom
_atom_sites_solution_primary dual
_audit_creation_date 2019-12-05
_audit_creation_method
;
Olex2 1.2
(compiled 2018.05.29 svn.r3508 for OlexSys, GUI svn.r5506)
;
_audit_update_record
;
2019-12-25 deposited with the CCDC.	2020-01-02 downloaded from the CCDC.
;
_cell_angle_alpha 90
_cell_angle_beta 107.908(3)
_cell_angle_gamma 90
_cell_formula_units_Z 4
_cell_length_a 19.0043(6)
_cell_length_b 10.0057(3)
_cell_length_c 19.8886(6)
_cell_measurement_reflns_used 20038
_cell_measurement_temperature 150
_cell_measurement_theta_max 31.2470
_cell_measurement_theta_min 2.2110
_cell_volume 3598.6(2)
_computing_cell_refinement 'CrysAlisPro 1.171.39.46 (Rigaku OD, 2018)'
_computing_data_collection
;
CrystalClear-SM Expert 2.0 r7 (Rigaku, 2011)
;
_computing_data_reduction 'CrysAlisPro 1.171.39.46 (Rigaku OD, 2018)'
_computing_molecular_graphics 'Olex2 (Dolomanov et al., 2009)'
_computing_publication_material 'Olex2 (Dolomanov et al., 2009)'
_computing_structure_refinement 'ShelXL (Sheldrick, 2015)'
_computing_structure_solution 'ShelXT (Sheldrick, 2015)'
_diffrn_ambient_temperature 150.0
_diffrn_detector CCD
_diffrn_detector_area_resol_mean 28.5714
_diffrn_detector_type 'Rigaku Saturn724+'
_diffrn_measured_fraction_theta_full 0.996
_diffrn_measured_fraction_theta_max 0.996
_diffrn_measurement_device 'AFC12 (Right): Kappa 3 circle'
_diffrn_measurement_device_type 'Rigaku Saturn724+ (2x2 bin mode)'
_diffrn_measurement_method 'profile data from \w-scans'
_diffrn_measurement_specimen_support 'Mitegen 50um'
_diffrn_radiation_collimation 0.3
_diffrn_radiation_monochromator Confocal
_diffrn_radiation_probe x-ray
_diffrn_radiation_type MoK\a
_diffrn_radiation_wavelength 0.71073
_diffrn_reflns_av_unetI/netI 0.0336
_diffrn_reflns_Laue_measured_fraction_full 0.996
_diffrn_reflns_Laue_measured_fraction_max 0.996
_diffrn_reflns_limit_h_max 21
_diffrn_reflns_limit_h_min -22
_diffrn_reflns_limit_k_max 11
_diffrn_reflns_limit_k_min -11
_diffrn_reflns_limit_l_max 23
_diffrn_reflns_limit_l_min -17
_diffrn_reflns_number 6281
_diffrn_reflns_point_group_measured_fraction_full 0.996
_diffrn_reflns_point_group_measured_fraction_max 0.996
_diffrn_reflns_theta_full 24.995
_diffrn_reflns_theta_max 24.995
_diffrn_reflns_theta_min 2.252
_diffrn_source 'Rotating Anode'
_diffrn_source_current 24.0
_diffrn_source_power 1.2
_diffrn_source_target Mo
_diffrn_source_type 'Rotating Anode'
_diffrn_source_voltage 50.0
_exptl_absorpt_coefficient_mu 0.936
_exptl_absorpt_correction_T_max 1.00000
_exptl_absorpt_correction_T_min 0.72102
_exptl_absorpt_correction_type numerical
_exptl_absorpt_process_details
;
CrysAlisPro 1.171.39.46 (Rigaku Oxford Diffraction, 2018)
Empirical absorption correction using spherical harmonics,
implemented in SCALE3 ABSPACK scaling algorithm.
;
_exptl_crystal_colour colourless
_exptl_crystal_colour_primary colourless
_exptl_crystal_density_diffrn 1.569
_exptl_crystal_description block
_exptl_crystal_F_000 1712
_exptl_crystal_size_max 0.204
_exptl_crystal_size_mid 0.202
_exptl_crystal_size_min 0.13
_refine_diff_density_max 1.927
_refine_diff_density_min -1.462
_refine_diff_density_rms 0.145
_refine_ls_extinction_method none
_refine_ls_goodness_of_fit_ref 1.136
_refine_ls_hydrogen_treatment constr
_refine_ls_matrix_type full
_refine_ls_number_parameters 443
_refine_ls_number_reflns 6281
_refine_ls_number_restraints 0
_refine_ls_restrained_S_all 1.136
_refine_ls_R_factor_all 0.0723
_refine_ls_R_factor_gt 0.0664
_refine_ls_shift/su_max 0.000
_refine_ls_shift/su_mean 0.000
_refine_ls_structure_factor_coef Fsqd
_refine_ls_weighting_details 'w=1/[\s^2^(Fo^2^)+(0.0388P)^2^+33.6048P] where P=(Fo^2^+2Fc^2^)/3'
_refine_ls_weighting_scheme calc
_refine_ls_wR_factor_gt 0.1573
_refine_ls_wR_factor_ref 0.1607
_reflns_Friedel_coverage 0.000
_reflns_number_gt 5621
_reflns_number_total 6281
_reflns_threshold_expression 'I > 2\s(I)'
_cod_data_source_file c9dt04302k2.cif
_cod_data_source_block compound-16
_cod_depositor_comments 'Adding full bibliography for 7703162--7703172.cif.'
_cod_database_code 7703166
_shelx_shelxl_version_number 2014/7
_shelx_space_group_comment
;
The symmetry employed for this shelxl refinement is uniquely defined
by the following loop, which should always be used as a source of
symmetry information in preference to the above space-group names.
They are only intended as comments.
;
_shelx_estimated_absorpt_t_max 0.888
_shelx_estimated_absorpt_t_min 0.832
_olex2_refinement_description
;
1. Twinned data refinement
 Scales: 0.838(3)
 0.162(3)
2. Fixed Uiso
 At 1.2 times of:
  All C(H) groups
3.a Ternary CH refined with riding coordinates:
 C39(H39)
3.b Aromatic/amide H refined with riding coordinates:
 C13(H13), C16(H16), C18(H18), C2(H2), C34(H34), C10(H10), C26(H26), C12(H12),
 C11(H11), C28(H28), C37(H37), C36(H36), C22(H22), C20(H20), C31(H31), C3(H3),
 C38(H38), C35(H35), C30(H30), C17(H17), C5(H5), C4(H4), C32(H32), C19(H19),
 C25(H25), C24(H24), C29(H29), C23(H23)
;
_olex2_submission_special_instructions 'No special instructions were received'

loop_
_space_group_symop_operation_xyz
'x, y, z'
'-x, y+1/2, -z+1/2'
'-x, -y, -z'
'x, -y-1/2, z-1/2'

loop_
_atom_site_label
_atom_site_type_symbol
_atom_site_fract_x
_atom_site_fract_y
_atom_site_fract_z
_atom_site_U_iso_or_equiv
_atom_site_adp_type
_atom_site_occupancy
_atom_site_site_symmetry_order
_atom_site_calc_flag
_atom_site_refinement_flags_posn
Pd1 Pd 0.26255(2) 0.50884(4) 0.74796(2) 0.01594(15) Uani 1 1 d .
Cl1 Cl 0.34108(9) 0.52042(17) 0.67732(8) 0.0242(3) Uani 1 1 d .
P1 P 0.15937(8) 0.49605(15) 0.65071(8) 0.0162(3) Uani 1 1 d .
P2 P 0.36233(9) 0.51253(16) 0.84971(8) 0.0170(3) Uani 1 1 d .
Cl4 Cl 0.29645(15) 0.0089(3) 0.71889(14) 0.0722(8) Uani 1 1 d .
Cl3 Cl 0.2396(2) -0.1317(3) 0.8158(2) 0.0951(12) Uani 1 1 d .
Cl2 Cl 0.1714(3) 0.1102(4) 0.75469(17) 0.1200(17) Uani 1 1 d .
C8 C 0.2112(3) 0.5441(6) 0.8785(3) 0.0139(12) Uani 1 1 d .
N3 N 0.1521(3) 0.5174(6) 0.9030(3) 0.0247(12) Uani 1 1 d .
N1 N 0.1253(3) 0.4502(6) 0.7945(3) 0.0250(12) Uani 1 1 d .
N2 N 0.1010(3) 0.4609(6) 0.8528(3) 0.0238(12) Uani 1 1 d .
C14 C 0.3447(3) 0.6077(6) 0.9205(3) 0.0188(13) Uani 1 1 d .
C27 C 0.3841(3) 0.3429(6) 0.8825(3) 0.0187(13) Uani 1 1 d .
C13 C 0.4012(4) 0.6804(7) 0.9682(3) 0.0249(14) Uani 1 1 d .
H13 H 0.4502 0.6757 0.9655 0.030 Uiso 1 1 calc R
C9 C 0.2727(4) 0.6145(6) 0.9255(3) 0.0197(13) Uani 1 1 d .
C1 C 0.0846(3) 0.3984(6) 0.6647(3) 0.0197(13) Uani 1 1 d .
C7 C 0.1958(3) 0.5010(6) 0.8085(3) 0.0173(12) Uani 1 1 d .
C21 C 0.1194(3) 0.6589(6) 0.6220(3) 0.0195(13) Uani 1 1 d .
C15 C 0.1726(3) 0.4221(6) 0.5720(3) 0.0206(13) Uani 1 1 d .
C16 C 0.2045(4) 0.2947(7) 0.5771(4) 0.0266(15) Uani 1 1 d .
H16 H 0.2195 0.2494 0.6212 0.032 Uiso 1 1 calc R
C18 C 0.1941(4) 0.3008(7) 0.4540(4) 0.0328(17) Uani 1 1 d .
H18 H 0.2017 0.2594 0.4138 0.039 Uiso 1 1 calc R
C2 C 0.0343(4) 0.3338(7) 0.6072(3) 0.0253(15) Uani 1 1 d .
H2 H 0.0417 0.3378 0.5621 0.030 Uiso 1 1 calc R
C6 C 0.0746(3) 0.3902(6) 0.7312(3) 0.0195(13) Uani 1 1 d .
C34 C 0.5156(4) 0.5175(7) 0.8729(3) 0.0264(15) Uani 1 1 d .
H34 H 0.5169 0.4312 0.8931 0.032 Uiso 1 1 calc R
C10 C 0.2593(4) 0.6950(7) 0.9780(4) 0.0313(16) Uani 1 1 d .
H10 H 0.2106 0.7015 0.9812 0.038 Uiso 1 1 calc R
C33 C 0.4488(4) 0.5823(7) 0.8442(3) 0.0227(14) Uani 1 1 d .
C26 C 0.1676(4) 0.7623(7) 0.6179(4) 0.0336(17) Uani 1 1 d .
H26 H 0.2194 0.7467 0.6316 0.040 Uiso 1 1 calc R
C12 C 0.3863(4) 0.7596(7) 1.0196(4) 0.0310(16) Uani 1 1 d .
H12 H 0.4249 0.8101 1.0511 0.037 Uiso 1 1 calc R
C11 C 0.3163(4) 0.7652(8) 1.0252(4) 0.0361(18) Uani 1 1 d .
H11 H 0.3067 0.8173 1.0614 0.043 Uiso 1 1 calc R
C28 C 0.3792(4) 0.3009(7) 0.9472(4) 0.0298(16) Uani 1 1 d .
H28 H 0.3652 0.3618 0.9775 0.036 Uiso 1 1 calc R
C37 C 0.5125(4) 0.7706(7) 0.8146(4) 0.0331(17) Uani 1 1 d .
H37 H 0.5113 0.8574 0.7950 0.040 Uiso 1 1 calc R
C36 C 0.5794(4) 0.7067(8) 0.8437(4) 0.0340(17) Uani 1 1 d .
H36 H 0.6242 0.7496 0.8442 0.041 Uiso 1 1 calc R
C22 C 0.0439(4) 0.6835(8) 0.6024(3) 0.0308(16) Uani 1 1 d .
H22 H 0.0107 0.6141 0.6048 0.037 Uiso 1 1 calc R
C20 C 0.1526(4) 0.4877(7) 0.5071(3) 0.0271(15) Uani 1 1 d .
H20 H 0.1317 0.5747 0.5032 0.033 Uiso 1 1 calc R
C31 C 0.4259(5) 0.1232(8) 0.8628(5) 0.044(2) Uani 1 1 d .
H31 H 0.4434 0.0631 0.8346 0.053 Uiso 1 1 calc R
C3 C -0.0258(4) 0.2644(7) 0.6148(4) 0.0300(16) Uani 1 1 d .
H3 H -0.0589 0.2195 0.5757 0.036 Uiso 1 1 calc R
C38 C 0.4472(4) 0.7092(7) 0.8140(4) 0.0290(15) Uani 1 1 d .
H38 H 0.4013 0.7529 0.7930 0.035 Uiso 1 1 calc R
C35 C 0.5812(4) 0.5795(8) 0.8721(4) 0.0333(17) Uani 1 1 d .
H35 H 0.6271 0.5346 0.8910 0.040 Uiso 1 1 calc R
C30 C 0.4189(5) 0.0809(8) 0.9264(5) 0.044(2) Uani 1 1 d .
H30 H 0.4305 -0.0088 0.9414 0.052 Uiso 1 1 calc R
C17 C 0.2141(4) 0.2351(8) 0.5177(4) 0.0344(17) Uani 1 1 d .
H17 H 0.2348 0.1480 0.5211 0.041 Uiso 1 1 calc R
C5 C 0.0134(4) 0.3219(7) 0.7389(4) 0.0265(15) Uani 1 1 d .
H5 H 0.0062 0.3168 0.7841 0.032 Uiso 1 1 calc R
C4 C -0.0368(4) 0.2617(7) 0.6812(4) 0.0311(16) Uani 1 1 d .
H4 H -0.0791 0.2181 0.6867 0.037 Uiso 1 1 calc R
C32 C 0.4076(4) 0.2529(7) 0.8400(4) 0.0318(16) Uani 1 1 d .
H32 H 0.4110 0.2809 0.7955 0.038 Uiso 1 1 calc R
C19 C 0.1630(4) 0.4270(8) 0.4481(4) 0.0333(17) Uani 1 1 d .
H19 H 0.1488 0.4719 0.4038 0.040 Uiso 1 1 calc R
C25 C 0.1396(5) 0.8871(8) 0.5939(4) 0.047(2) Uani 1 1 d .
H25 H 0.1724 0.9570 0.5911 0.056 Uiso 1 1 calc R
C24 C 0.0644(5) 0.9109(8) 0.5740(4) 0.042(2) Uani 1 1 d .
H24 H 0.0456 0.9963 0.5567 0.051 Uiso 1 1 calc R
C29 C 0.3952(5) 0.1680(8) 0.9677(4) 0.041(2) Uani 1 1 d .
H29 H 0.3896 0.1377 1.0110 0.049 Uiso 1 1 calc R
C23 C 0.0170(4) 0.8106(8) 0.5793(4) 0.038(2) Uani 1 1 d .
H23 H -0.0345 0.8280 0.5671 0.046 Uiso 1 1 calc R
C39 C 0.2450(7) 0.0182(13) 0.7807(7) 0.083(4) Uani 1 1 d .
H39 H 0.2783 0.0699 0.8211 0.099 Uiso 1 1 calc R

loop_
_atom_site_aniso_label
_atom_site_aniso_U_11
_atom_site_aniso_U_22
_atom_site_aniso_U_33
_atom_site_aniso_U_23
_atom_site_aniso_U_13
_atom_site_aniso_U_12
Pd1 0.0180(3) 0.0158(2) 0.0136(2) 0.00200(18) 0.00421(18) 0.00297(19)
Cl1 0.0239(8) 0.0336(9) 0.0169(7) 0.0027(6) 0.0088(6) 0.0024(7)
P1 0.0185(8) 0.0150(7) 0.0149(7) 0.0017(6) 0.0046(6) 0.0016(6)
P2 0.0191(8) 0.0162(8) 0.0135(7) 0.0024(6) 0.0016(6) 0.0035(6)
Cl4 0.0608(15) 0.100(2) 0.0566(15) 0.0057(15) 0.0197(12) -0.0161(16)
Cl3 0.138(3) 0.0541(16) 0.126(3) 0.0492(18) 0.088(3) 0.0375(18)
Cl2 0.201(4) 0.103(3) 0.0643(18) 0.0312(18) 0.053(2) 0.110(3)
C8 0.013(3) 0.014(3) 0.016(3) -0.001(2) 0.008(2) 0.003(2)
N3 0.034(3) 0.025(3) 0.019(3) -0.002(2) 0.014(2) 0.001(3)
N1 0.025(3) 0.029(3) 0.021(3) 0.003(2) 0.007(2) 0.000(2)
N2 0.028(3) 0.028(3) 0.018(3) 0.004(2) 0.011(2) 0.003(2)
C14 0.022(3) 0.018(3) 0.012(3) -0.001(2) 0.000(2) 0.003(3)
C27 0.013(3) 0.017(3) 0.020(3) 0.002(2) -0.005(2) -0.002(2)
C13 0.025(4) 0.026(3) 0.019(3) 0.002(3) 0.000(3) 0.002(3)
C9 0.023(3) 0.019(3) 0.014(3) -0.001(2) 0.001(2) 0.003(3)
C1 0.017(3) 0.019(3) 0.022(3) 0.001(3) 0.004(3) -0.001(2)
C7 0.021(3) 0.014(3) 0.014(3) 0.002(2) 0.001(2) 0.003(3)
C21 0.020(3) 0.023(3) 0.014(3) 0.001(2) 0.003(2) 0.006(3)
C15 0.017(3) 0.023(3) 0.020(3) -0.002(3) 0.004(3) 0.000(3)
C16 0.031(4) 0.021(3) 0.024(3) -0.001(3) 0.004(3) 0.002(3)
C18 0.038(4) 0.033(4) 0.032(4) -0.011(3) 0.017(3) -0.008(3)
C2 0.019(3) 0.036(4) 0.017(3) 0.001(3) 0.000(3) -0.003(3)
C6 0.017(3) 0.019(3) 0.020(3) 0.003(3) 0.001(2) 0.002(2)
C34 0.020(3) 0.032(4) 0.025(3) 0.006(3) 0.004(3) 0.000(3)
C10 0.031(4) 0.036(4) 0.026(4) -0.011(3) 0.006(3) 0.004(3)
C33 0.024(3) 0.024(3) 0.016(3) 0.000(3) 0.002(3) -0.001(3)
C26 0.034(4) 0.023(4) 0.038(4) 0.002(3) 0.001(3) 0.003(3)
C12 0.033(4) 0.030(4) 0.024(4) -0.008(3) -0.001(3) -0.001(3)
C11 0.039(4) 0.042(4) 0.024(4) -0.016(3) 0.005(3) 0.003(4)
C28 0.030(4) 0.032(4) 0.027(4) 0.007(3) 0.008(3) 0.002(3)
C37 0.040(4) 0.028(4) 0.035(4) 0.002(3) 0.017(3) -0.006(3)
C36 0.031(4) 0.043(4) 0.030(4) -0.003(3) 0.011(3) -0.016(3)
C22 0.036(4) 0.037(4) 0.021(3) 0.004(3) 0.012(3) 0.009(3)
C20 0.033(4) 0.027(4) 0.023(3) 0.002(3) 0.010(3) -0.001(3)
C31 0.050(5) 0.024(4) 0.052(5) -0.006(4) 0.004(4) 0.009(4)
C3 0.030(4) 0.029(4) 0.028(4) -0.004(3) 0.005(3) -0.005(3)
C38 0.034(4) 0.025(4) 0.030(4) 0.003(3) 0.012(3) 0.000(3)
C35 0.020(4) 0.048(5) 0.029(4) 0.003(3) 0.004(3) 0.000(3)
C30 0.041(5) 0.021(4) 0.058(5) 0.010(4) -0.001(4) 0.002(3)
C17 0.038(4) 0.028(4) 0.038(4) -0.008(3) 0.012(3) 0.006(3)
C5 0.027(4) 0.029(4) 0.025(4) 0.000(3) 0.011(3) -0.006(3)
C4 0.028(4) 0.033(4) 0.033(4) -0.005(3) 0.010(3) -0.011(3)
C32 0.038(4) 0.027(4) 0.029(4) -0.004(3) 0.006(3) 0.003(3)
C19 0.046(5) 0.038(4) 0.016(3) -0.001(3) 0.009(3) -0.003(4)
C25 0.062(6) 0.021(4) 0.044(5) 0.006(3) -0.002(4) -0.001(4)
C24 0.069(6) 0.026(4) 0.022(4) 0.004(3) -0.003(4) 0.023(4)
C29 0.044(5) 0.035(4) 0.039(4) 0.019(4) 0.005(4) -0.002(4)
C23 0.039(4) 0.050(5) 0.021(4) 0.004(3) 0.002(3) 0.029(4)
C39 0.093(9) 0.084(9) 0.082(8) 0.038(7) 0.042(7) 0.024(7)

loop_
_atom_type_symbol
_atom_type_description
_atom_type_scat_dispersion_real
_atom_type_scat_dispersion_imag
_atom_type_scat_source
C C 0.0033 0.0016 'International Tables Vol C Tables 4.2.6.8 and 6.1.1.4'
H H 0.0000 0.0000 'International Tables Vol C Tables 4.2.6.8 and 6.1.1.4'
Cl Cl 0.1484 0.1585 'International Tables Vol C Tables 4.2.6.8 and 6.1.1.4'
N N 0.0061 0.0033 'International Tables Vol C Tables 4.2.6.8 and 6.1.1.4'
P P 0.1023 0.0942 'International Tables Vol C Tables 4.2.6.8 and 6.1.1.4'
Pd Pd -0.9988 1.0072 'International Tables Vol C Tables 4.2.6.8 and 6.1.1.4'

loop_
_geom_angle_atom_site_label_1
_geom_angle_atom_site_label_2
_geom_angle_atom_site_label_3
_geom_angle
P1 Pd1 Cl1 91.95(6)
P1 Pd1 P2 176.16(6)
P2 Pd1 Cl1 91.25(6)
C7 Pd1 Cl1 179.39(18)
C7 Pd1 P1 88.24(17)
C7 Pd1 P2 88.58(17)
C1 P1 Pd1 114.0(2)
C1 P1 C15 103.6(3)
C21 P1 Pd1 112.4(2)
C21 P1 C1 105.1(3)
C21 P1 C15 104.5(3)
C15 P1 Pd1 116.1(2)
C14 P2 Pd1 113.0(2)
C14 P2 C27 106.7(3)
C14 P2 C33 103.4(3)
C27 P2 Pd1 109.5(2)
C33 P2 Pd1 117.8(2)
C33 P2 C27 105.7(3)
N3 C8 C9 116.8(5)
N3 C8 C7 110.4(5)
C7 C8 C9 132.7(5)
N2 N3 C8 108.1(5)
N2 N1 C7 111.0(5)
N2 N1 C6 117.0(5)
C7 N1 C6 132.0(5)
N3 N2 N1 108.5(5)
C13 C14 P2 120.9(5)
C13 C14 C9 119.1(6)
C9 C14 P2 119.9(5)
C28 C27 P2 122.9(5)
C28 C27 C32 119.4(6)
C32 C27 P2 117.6(5)
C14 C13 H13 119.7
C12 C13 C14 120.5(7)
C12 C13 H13 119.7
C14 C9 C8 123.0(5)
C10 C9 C8 118.0(6)
C10 C9 C14 119.0(6)
C2 C1 P1 119.5(5)
C6 C1 P1 121.2(5)
C6 C1 C2 119.2(6)
C8 C7 Pd1 127.5(4)
N1 C7 Pd1 130.5(4)
N1 C7 C8 101.9(5)
C26 C21 P1 117.7(5)
C22 C21 P1 123.0(5)
C22 C21 C26 119.3(6)
C16 C15 P1 118.6(5)
C20 C15 P1 122.4(5)
C20 C15 C16 119.0(6)
C15 C16 H16 120.1
C17 C16 C15 119.9(6)
C17 C16 H16 120.1
C17 C18 H18 119.8
C17 C18 C19 120.3(7)
C19 C18 H18 119.8
C1 C2 H2 119.3
C3 C2 C1 121.4(6)
C3 C2 H2 119.3
C1 C6 N1 123.1(6)
C1 C6 C5 119.6(6)
C5 C6 N1 117.3(6)
C33 C34 H34 120.1
C33 C34 C35 119.8(7)
C35 C34 H34 120.1
C9 C10 H10 119.6
C11 C10 C9 120.9(7)
C11 C10 H10 119.6
C34 C33 P2 121.8(5)
C34 C33 C38 119.8(6)
C38 C33 P2 118.3(5)
C21 C26 H26 120.0
C25 C26 C21 119.9(7)
C25 C26 H26 120.0
C13 C12 H12 119.8
C11 C12 C13 120.4(7)
C11 C12 H12 119.8
C10 C11 H11 120.0
C12 C11 C10 120.0(7)
C12 C11 H11 120.0
C27 C28 H28 120.4
C27 C28 C29 119.3(7)
C29 C28 H28 120.4
C36 C37 H37 119.8
C38 C37 H37 119.8
C38 C37 C36 120.4(7)
C37 C36 H36 120.1
C37 C36 C35 119.9(7)
C35 C36 H36 120.1
C21 C22 H22 120.1
C21 C22 C23 119.8(7)
C23 C22 H22 120.1
C15 C20 H20 119.7
C19 C20 C15 120.5(7)
C19 C20 H20 119.7
C30 C31 H31 119.9
C30 C31 C32 120.3(8)
C32 C31 H31 119.9
C2 C3 H3 120.6
C2 C3 C4 118.7(6)
C4 C3 H3 120.6
C33 C38 H38 120.0
C37 C38 C33 120.0(7)
C37 C38 H38 120.0
C34 C35 H35 119.9
C36 C35 C34 120.1(7)
C36 C35 H35 119.9
C31 C30 H30 120.0
C29 C30 C31 119.9(7)
C29 C30 H30 120.0
C16 C17 H17 119.7
C18 C17 C16 120.6(7)
C18 C17 H17 119.7
C6 C5 H5 119.8
C4 C5 C6 120.4(6)
C4 C5 H5 119.8
C3 C4 H4 119.7
C5 C4 C3 120.6(6)
C5 C4 H4 119.7
C27 C32 H32 120.0
C31 C32 C27 120.0(7)
C31 C32 H32 120.0
C18 C19 C20 119.6(7)
C18 C19 H19 120.2
C20 C19 H19 120.2
C26 C25 H25 119.7
C24 C25 C26 120.5(8)
C24 C25 H25 119.7
C25 C24 H24 120.1
C23 C24 C25 119.9(7)
C23 C24 H24 120.1
C28 C29 H29 119.5
C30 C29 C28 121.0(8)
C30 C29 H29 119.5
C22 C23 H23 119.7
C24 C23 C22 120.6(7)
C24 C23 H23 119.7
Cl4 C39 H39 103.5
Cl3 C39 Cl4 110.9(7)
Cl3 C39 H39 103.5
Cl2 C39 Cl4 114.2(7)
Cl2 C39 Cl3 119.0(8)
Cl2 C39 H39 103.5

loop_
_geom_bond_atom_site_label_1
_geom_bond_atom_site_label_2
_geom_bond_distance
Pd1 Cl1 2.3461(15)
Pd1 P1 2.2957(16)
Pd1 P2 2.3091(16)
Pd1 C7 2.001(6)
P1 C1 1.815(6)
P1 C21 1.814(6)
P1 C15 1.818(6)
P2 C14 1.813(6)
P2 C27 1.820(6)
P2 C33 1.819(7)
Cl4 C39 1.793(12)
Cl3 C39 1.671(12)
Cl2 C39 1.621(12)
C8 N3 1.380(8)
C8 C9 1.438(8)
C8 C7 1.400(8)
N3 N2 1.290(8)
N1 N2 1.378(7)
N1 C7 1.378(8)
N1 C6 1.459(8)
C14 C13 1.400(9)
C14 C9 1.405(9)
C27 C28 1.385(9)
C27 C32 1.399(10)
C13 H13 0.9500
C13 C12 1.390(10)
C9 C10 1.401(9)
C1 C2 1.402(9)
C1 C6 1.396(9)
C21 C26 1.401(10)
C21 C22 1.389(10)
C15 C16 1.401(9)
C15 C20 1.392(9)
C16 H16 0.9500
C16 C17 1.384(10)
C18 H18 0.9500
C18 C17 1.373(11)
C18 C19 1.384(11)
C2 H2 0.9500
C2 C3 1.385(10)
C6 C5 1.397(9)
C34 H34 0.9500
C34 C33 1.384(9)
C34 C35 1.396(10)
C10 H10 0.9500
C10 C11 1.386(10)
C33 C38 1.401(9)
C26 H26 0.9500
C26 C25 1.383(10)
C12 H12 0.9500
C12 C11 1.370(11)
C11 H11 0.9500
C28 H28 0.9500
C28 C29 1.397(10)
C37 H37 0.9500
C37 C36 1.382(11)
C37 C38 1.380(10)
C36 H36 0.9500
C36 C35 1.389(11)
C22 H22 0.9500
C22 C23 1.395(10)
C20 H20 0.9500
C20 C19 1.389(10)
C31 H31 0.9500
C31 C30 1.377(13)
C31 C32 1.384(11)
C3 H3 0.9500
C3 C4 1.398(10)
C38 H38 0.9500
C35 H35 0.9500
C30 H30 0.9500
C30 C29 1.366(12)
C17 H17 0.9500
C5 H5 0.9500
C5 C4 1.386(10)
C4 H4 0.9500
C32 H32 0.9500
C19 H19 0.9500
C25 H25 0.9500
C25 C24 1.381(12)
C24 H24 0.9500
C24 C23 1.374(12)
C29 H29 0.9500
C23 H23 0.9500
C39 H39 1.0000

loop_
_twin_individual_id
_twin_individual_mass_fraction_refined
1 0.838(3)
2 0.162(3)
